data_7230794
loop_
_publ_author_name
'Manna, Utsab'
'Das, Gopal'

_publ_section_title
;
 Cyclic (H2O)6confined hexameric host--guest assemblies and aerial
 CO2fixation by electron-rich neutral urea/thiourea scaffolds
;
_journal_issue 26
_journal_name_full CrystEngComm
_journal_page_first 3741
_journal_paper_doi 10.1039/C8CE00611C
_journal_volume 20
_journal_year 2018
_chemical_formula_moiety 'C27 H33 N7 O3, C16 H27 N, F, 3(H2 O)'
_chemical_formula_sum 'C43 H66 F N8 O6'
_chemical_formula_weight 810.02
_space_group_crystal_system trigonal
_space_group_IT_number 148
_space_group_name_Hall '-R 3'
_space_group_name_H-M_alt 'R -3 :H'
_symmetry_space_group_name_Hall '-R 3'
_symmetry_space_group_name_H-M 'R -3 :H'
_atom_sites_solution_hydrogens mixed
_audit_creation_method SHELXL-2014/7
_audit_update_record
;
2017-09-25 deposited with the CCDC.
2018-05-29 downloaded from the CCDC.
;
_cell_angle_alpha 90
_cell_angle_beta 90
_cell_angle_gamma 120
_cell_formula_units_Z 6
_cell_length_a 13.8500(10)
_cell_length_b 13.8500(10)
_cell_length_c 43.014(4)
_cell_measurement_reflns_used 1617
_cell_measurement_temperature 298(2)
_cell_measurement_theta_max 22.8370
_cell_measurement_theta_min 3.7240
_cell_volume 7145.6(10)
_computing_cell_refinement 'Bruker SMART'
_computing_data_collection 'Bruker SMART'
_computing_data_reduction 'Bruker SAINT'
_computing_molecular_graphics 'Bruker SHELXTL'
_computing_publication_material 'Bruker SHELXTL'
_computing_structure_refinement 'SHELXL-2014/7 (Sheldrick, 2014)'
_computing_structure_solution 'Bruker SHELXTL'
_diffrn_ambient_temperature 298(2)
_diffrn_measured_fraction_theta_full 0.998
_diffrn_measured_fraction_theta_max 0.998
_diffrn_measurement_device_type 'CCD and area detector'
_diffrn_measurement_method 'phi and omega scans'
_diffrn_radiation_type MoK\a
_diffrn_radiation_wavelength 0.71073
_diffrn_reflns_av_R_equivalents 0.0254
_diffrn_reflns_av_unetI/netI 0.0419
_diffrn_reflns_Laue_measured_fraction_full 0.998
_diffrn_reflns_Laue_measured_fraction_max 0.998
_diffrn_reflns_limit_h_max 9
_diffrn_reflns_limit_h_min -16
_diffrn_reflns_limit_k_max 16
_diffrn_reflns_limit_k_min -10
_diffrn_reflns_limit_l_max 28
_diffrn_reflns_limit_l_min -51
_diffrn_reflns_number 6282
_diffrn_reflns_point_group_measured_fraction_full 0.998
_diffrn_reflns_point_group_measured_fraction_max 0.998
_diffrn_reflns_theta_full 25.000
_diffrn_reflns_theta_max 25.000
_diffrn_reflns_theta_min 2.941
_diffrn_source 'sealed tube'
_exptl_absorpt_coefficient_mu 0.079
_exptl_absorpt_correction_type multi-scan
_exptl_absorpt_process_details SADABS
_exptl_crystal_colour colourless
_exptl_crystal_density_diffrn 1.129
_exptl_crystal_description plate
_exptl_crystal_F_000 2621.9
_exptl_crystal_size_max 0.29
_exptl_crystal_size_mid 0.24
_exptl_crystal_size_min 0.21
_exptl_transmission_factor_max 0.984
_exptl_transmission_factor_min 0.978
_refine_diff_density_max 0.266
_refine_diff_density_min -0.304
_refine_diff_density_rms 0.047
_refine_ls_extinction_method none
_refine_ls_goodness_of_fit_ref 1.180
_refine_ls_hydrogen_treatment mixed
_refine_ls_matrix_type full
_refine_ls_number_parameters 214
_refine_ls_number_reflns 2816
_refine_ls_number_restraints 15
_refine_ls_restrained_S_all 1.178
_refine_ls_R_factor_all 0.1189
_refine_ls_R_factor_gt 0.0821
_refine_ls_shift/su_max 0.004
_refine_ls_shift/su_mean 0.001
_refine_ls_structure_factor_coef Fsqd
_refine_ls_weighting_details 'w=1/[\s^2^(Fo^2^)+(0.1200P)^2^+9.9010P] where P=(Fo^2^+2Fc^2^)/3'
_refine_ls_weighting_scheme calc
_refine_ls_wR_factor_gt 0.2513
_refine_ls_wR_factor_ref 0.2837
_reflns_Friedel_coverage 0.000
_reflns_number_gt 1785
_reflns_number_total 2816
_reflns_threshold_expression 'I > 2\s(I)'
_cod_data_source_file c8ce00611c2.cif
_cod_data_source_block Tren-Ph-NCO-TBAF
_cod_depositor_comments 'Adding full bibliography for 7230787--7230794.cif.'
_cod_original_cell_volume 7145.6(12)
_cod_database_code 7230794
_shelx_shelxl_version_number 2014/7
_shelx_space_group_comment
;
The symmetry employed for this shelxl refinement is uniquely defined
by the following loop, which should always be used as a source of
symmetry information in preference to the above space-group names.
They are only intended as comments.
;

loop_
_space_group_symop_operation_xyz
'x, y, z'
'-y, x-y, z'
'-x+y, -x, z'
'x+2/3, y+1/3, z+1/3'
'-y+2/3, x-y+1/3, z+1/3'
'-x+y+2/3, -x+1/3, z+1/3'
'x+1/3, y+2/3, z+2/3'
'-y+1/3, x-y+2/3, z+2/3'
'-x+y+1/3, -x+2/3, z+2/3'
'-x, -y, -z'
'y, -x+y, -z'
'x-y, x, -z'
'-x+2/3, -y+1/3, -z+1/3'
'y+2/3, -x+y+1/3, -z+1/3'
'x-y+2/3, x+1/3, -z+1/3'
'-x+1/3, -y+2/3, -z+2/3'
'y+1/3, -x+y+2/3, -z+2/3'
'x-y+1/3, x+2/3, -z+2/3'

loop_
_atom_site_label
_atom_site_type_symbol
_atom_site_fract_x
_atom_site_fract_y
_atom_site_fract_z
_atom_site_U_iso_or_equiv
_atom_site_adp_type
_atom_site_occupancy
_atom_site_site_symmetry_order
_atom_site_calc_flag
_atom_site_refinement_flags_posn
_atom_site_refinement_flags_adp
_atom_site_refinement_flags_occupancy
_atom_site_disorder_assembly
_atom_site_disorder_group
N3 N 0.4726(2) 0.3350(2) 0.42035(7) 0.0550(8) Uani 1 1 d . . . . .
H3N H 0.5350 0.3361 0.4185 0.066 Uiso 1 1 calc R U . . .
N1 N 0.6667 0.3333 0.51246(11) 0.0541(12) Uani 1 3 d S T P . .
O1 O 0.3575(2) 0.3489(3) 0.45588(7) 0.0772(9) Uani 1 1 d . . . . .
C4 C 0.4137(3) 0.3225(3) 0.39280(8) 0.0518(9) Uani 1 1 d . . . . .
C3 C 0.4426(3) 0.3456(3) 0.44962(9) 0.0560(9) Uani 1 1 d . . . . .
N2 N 0.5150(3) 0.3509(3) 0.47113(7) 0.0710(10) Uani 1 1 d . . . . .
H2N H 0.5733 0.3499 0.4647 0.085 Uiso 1 1 calc R U . . .
N4 N 0.0000 0.0000 0.59446(12) 0.0640(14) Uani 1 3 d DS T P . .
C9 C 0.3380(3) 0.3591(3) 0.38910(10) 0.0680(11) Uani 1 1 d . . . . .
H9 H 0.3231 0.3932 0.4056 0.082 Uiso 1 1 calc R U . . .
C5 C 0.4330(3) 0.2715(3) 0.36772(9) 0.0638(10) Uani 1 1 d . . . . .
H5 H 0.4835 0.2462 0.3698 0.077 Uiso 1 1 calc R U . . .
C11 C 0.1723(4) 0.1955(3) 0.58491(13) 0.0861(14) Uani 1 1 d . . . . .
H11A H 0.1334 0.2235 0.5724 0.103 Uiso 1 1 calc R U . . .
H11B H 0.1681 0.2136 0.6065 0.103 Uiso 1 1 calc R U . . .
C10 C 0.1175(3) 0.0708(3) 0.58118(13) 0.0836(14) Uani 1 1 d . . . . .
H10A H 0.1652 0.0467 0.5909 0.100 Uiso 1 1 calc R U . . .
H10B H 0.1145 0.0545 0.5591 0.100 Uiso 1 1 calc R U . . .
C12 C 0.2919(4) 0.2499(3) 0.57499(13) 0.0843(14) Uani 1 1 d . . . . .
H12A H 0.2953 0.2263 0.5540 0.101 Uiso 1 1 calc R U . . .
H12B H 0.3309 0.2246 0.5885 0.101 Uiso 1 1 calc R U . . .
C13 C 0.3503(4) 0.3747(4) 0.57592(14) 0.0993(16) Uani 1 1 d . . . . .
H13A H 0.3207 0.4011 0.5600 0.149 Uiso 1 1 calc R U . . .
H13B H 0.4286 0.4044 0.5725 0.149 Uiso 1 1 calc R U . . .
H13C H 0.3390 0.3985 0.5959 0.149 Uiso 1 1 calc R U . . .
C6 C 0.3788(4) 0.2577(4) 0.33989(10) 0.0773(12) Uani 1 1 d . . . . .
H6 H 0.3928 0.2234 0.3233 0.093 Uiso 1 1 calc R U . . .
C8 C 0.2845(4) 0.3452(4) 0.36100(12) 0.0849(14) Uani 1 1 d . . . . .
H8 H 0.2341 0.3705 0.3586 0.102 Uiso 1 1 calc R U . . .
C7 C 0.3046(4) 0.2945(4) 0.33658(12) 0.0874(14) Uani 1 1 d . . . . .
H7 H 0.2678 0.2851 0.3178 0.105 Uiso 1 1 calc R U . . .
C2 C 0.5033(4) 0.3579(5) 0.50398(10) 0.0922(16) Uani 1 1 d . . . . .
H2A H 0.5219 0.4336 0.5090 0.111 Uiso 1 1 calc R U . . .
H2B H 0.4257 0.3093 0.5094 0.111 Uiso 1 1 calc R U . . .
C16 C 0.0000 0.0000 0.6844(2) 0.141(5) Uani 1 3 d DS TU P . .
C1 C 0.5673(6) 0.3304(9) 0.52235(11) 0.160(4) Uani 1 1 d . . . . .
H1A H 0.5180 0.2550 0.5296 0.192 Uiso 1 1 calc R U . . .
H1B H 0.5873 0.3780 0.5405 0.192 Uiso 1 1 calc R U . . .
C14A C 0.0000 0.0000 0.63026(12) 0.127(14) Uani 0.4999 3 d DS TU P A 1
C15A C 0.058(2) -0.024(3) 0.65731(12) 0.17(2) Uani 0.1666 1 d D U P A 1
C15B C 0.030(2) -0.015(2) 0.6510(2) 0.059(9) Uani 0.1666 1 d D U P A 2
C14B C -0.0275(19) 0.020(2) 0.6267(2) 0.086(12) Uani 0.1666 1 d D U P A 2
C17 C 0.016(3) 0.0718(17) 0.7122(3) 0.170(10) Uani 0.333 1 d D . P A .
O2 O 0.1827(3) 0.1969(4) 0.49291(12) 0.1245(15) Uani 1 1 d D . . . .
F1 F 0.6667 0.3333 0.42750(8) 0.0543(9) Uani 1 3 d S T P . .
H2O H 0.233(3) 0.248(3) 0.4822(10) 0.16(3) Uiso 1 1 d D . . . .
H1O H 0.190(3) 0.1420(19) 0.4974(15) 0.17(3) Uiso 1 1 d D . . . .

loop_
_atom_site_aniso_label
_atom_site_aniso_U_11
_atom_site_aniso_U_22
_atom_site_aniso_U_33
_atom_site_aniso_U_23
_atom_site_aniso_U_13
_atom_site_aniso_U_12
N3 0.0499(16) 0.0669(19) 0.0560(19) 0.0008(14) -0.0011(14) 0.0351(14)
N1 0.0598(18) 0.0598(18) 0.043(3) 0.000 0.000 0.0299(9)
O1 0.0703(17) 0.109(2) 0.0736(19) 0.0098(16) 0.0112(14) 0.0607(17)
C4 0.0453(18) 0.0465(18) 0.060(2) 0.0092(16) 0.0016(16) 0.0205(15)
C3 0.053(2) 0.059(2) 0.059(2) 0.0047(17) 0.0035(18) 0.0300(17)
N2 0.069(2) 0.106(3) 0.0550(19) -0.0004(18) 0.0020(16) 0.057(2)
N4 0.060(2) 0.060(2) 0.073(4) 0.000 0.000 0.0298(10)
C9 0.064(2) 0.081(3) 0.073(3) -0.001(2) -0.005(2) 0.047(2)
C5 0.074(2) 0.065(2) 0.061(2) 0.0028(19) -0.001(2) 0.042(2)
C11 0.071(3) 0.062(3) 0.119(4) -0.009(3) 0.004(3) 0.029(2)
C10 0.059(2) 0.064(2) 0.126(4) -0.009(3) 0.000(2) 0.028(2)
C12 0.069(3) 0.068(3) 0.111(4) -0.006(2) 0.006(3) 0.031(2)
C13 0.093(3) 0.069(3) 0.124(4) -0.004(3) 0.024(3) 0.032(3)
C6 0.090(3) 0.077(3) 0.064(3) -0.003(2) -0.009(2) 0.042(2)
C8 0.070(3) 0.119(4) 0.086(3) 0.009(3) -0.011(2) 0.062(3)
C7 0.076(3) 0.111(4) 0.074(3) 0.006(3) -0.014(2) 0.046(3)
C2 0.101(3) 0.157(5) 0.056(3) -0.003(3) 0.002(2) 0.093(4)
C16 0.181(7) 0.181(7) 0.062(5) 0.000 0.000 0.091(4)
C1 0.156(6) 0.365(12) 0.047(3) -0.002(4) 0.005(3) 0.197(7)
C14A 0.16(2) 0.16(2) 0.060(9) 0.000 0.000 0.081(10)
C15A 0.22(6) 0.26(6) 0.11(2) -0.03(4) -0.03(3) 0.19(5)
C15B 0.11(3) 0.058(12) 0.033(7) -0.001(15) -0.030(16) 0.064(16)
C14B 0.036(13) 0.14(3) 0.087(12) 0.06(3) 0.009(15) 0.048(14)
C17 0.17(2) 0.21(3) 0.127(16) -0.003(15) -0.050(18) 0.09(3)
O2 0.091(3) 0.114(3) 0.169(4) 0.047(3) 0.031(3) 0.051(2)
F1 0.0507(11) 0.0507(11) 0.061(2) 0.000 0.000 0.0254(6)

loop_
_atom_type_symbol
_atom_type_description
_atom_type_scat_dispersion_real
_atom_type_scat_dispersion_imag
_atom_type_scat_source
C C 0.0033 0.0016 'International Tables Vol C Tables 4.2.6.8 and 6.1.1.4'
H H 0.0000 0.0000 'International Tables Vol C Tables 4.2.6.8 and 6.1.1.4'
N N 0.0061 0.0033 'International Tables Vol C Tables 4.2.6.8 and 6.1.1.4'
O O 0.0106 0.0060 'International Tables Vol C Tables 4.2.6.8 and 6.1.1.4'
F F 0.0171 0.0103 'International Tables Vol C Tables 4.2.6.8 and 6.1.1.4'

loop_
_geom_angle_atom_site_label_1
_geom_angle_atom_site_label_2
_geom_angle_atom_site_label_3
_geom_angle
_geom_angle_site_symmetry_1
_geom_angle_site_symmetry_3
C3 N3 C4 127.5(3) . .
C1 N1 C1 111.4(3) 3_665 2_655
C1 N1 C1 111.4(3) 3_665 .
C1 N1 C1 111.4(3) 2_655 .
C9 C4 C5 118.1(3) . .
C9 C4 N3 123.6(3) . .
C5 C4 N3 118.3(3) . .
O1 C3 N2 123.5(3) . .
O1 C3 N3 123.8(3) . .
N2 C3 N3 112.7(3) . .
C3 N2 C2 125.4(3) . .
C14B N4 C14B 38.9(12) . 3
C14B N4 C14B 38.9(12) . 2
C14B N4 C14B 38.9(13) 3 2
C14B N4 C10 122.2(12) . 3
C14B N4 C10 120.9(10) 3 3
C14B N4 C10 89.3(8) 2 3
C14B N4 C10 89.3(8) . 2
C14B N4 C10 122.2(12) 3 2
C14B N4 C10 120.9(10) 2 2
C10 N4 C10 106.9(3) 3 2
C14B N4 C10 120.9(11) . .
C14B N4 C10 89.3(8) 3 .
C14B N4 C10 122.2(12) 2 .
C10 N4 C10 106.9(3) 3 .
C10 N4 C10 106.9(3) 2 .
C10 N4 C14A 111.9(3) 3 .
C10 N4 C14A 111.9(3) 2 .
C10 N4 C14A 111.9(3) . .
C8 C9 C4 120.1(4) . .
C6 C5 C4 121.2(4) . .
C12 C11 C10 110.0(4) . .
C11 C10 N4 117.4(3) . .
C11 C12 C13 113.4(4) . .
C7 C6 C5 120.0(4) . .
C7 C8 C9 120.8(4) . .
C6 C7 C8 119.8(4) . .
C1 C2 N2 115.9(4) . .
C17 C16 C17 63.0(14) . 3
C17 C16 C17 63.0(14) . 2
C17 C16 C17 63.0(14) 3 2
C17 C16 C15A 102.0(9) . 2
C17 C16 C15A 140.8(17) 3 2
C17 C16 C15A 145.5(17) 2 2
C17 C16 C15B 146.1(15) . 3
C17 C16 C15B 150.9(16) 3 3
C17 C16 C15B 121.8(12) 2 3
C17 C16 C15A 140.8(16) . 3
C17 C16 C15A 145.5(17) 3 3
C17 C16 C15A 102.0(9) 2 3
C15A C16 C15A 69.1(5) 2 3
C17 C16 C15B 121.8(12) . 2
C17 C16 C15B 146.1(15) 3 2
C17 C16 C15B 150.9(16) 2 2
C15B C16 C15B 36.4(13) 3 2
C17 C16 C15B 150.9(16) . .
C17 C16 C15B 121.9(11) 3 .
C17 C16 C15B 146.1(15) 2 .
C15B C16 C15B 36.4(12) 3 .
C15B C16 C15B 36.4(12) 2 .
C17 C16 C15A 145.5(17) . .
C17 C16 C15A 102.0(9) 3 .
C17 C16 C15A 140.8(16) 2 .
C15A C16 C15A 69.1(5) 2 .
C15A C16 C15A 69.1(5) 3 .
C2 C1 N1 124.6(5) . .
C15A C14A C15A 69.1(5) . 2
C15A C14A C15A 69.1(5) . 3
C15A C14A C15A 69.1(5) 2 3
C15A C14A N4 139.1(3) . .
C15A C14A N4 139.1(3) 2 .
C15A C14A N4 139.1(3) 3 .
C14A C15A C16 98.2(6) . .
C14A C15A C15A 55.4(2) . 2
C16 C15A C15A 55.4(2) . 2
C14A C15A C15A 55.4(2) . 3
C16 C15A C15A 55.4(2) . 3
C15A C15A C15A 60.003(19) 2 3
C15B C15B C15B 59.997(7) 3 2
C15B C15B C14B 92.3(18) 3 3
C15B C15B C14B 69(2) 2 3
C15B C15B C14B 63.5(19) 3 2
C15B C15B C14B 89.3(18) 2 2
C14B C15B C14B 49.6(16) 3 2
C15B C15B C14B 52.1(11) 3 .
C15B C15B C14B 49.1(10) 2 .
C14B C15B C14B 40.4(15) 3 .
C14B C15B C14B 40.4(14) 2 .
C15B C15B C16 71.8(6) 3 .
C15B C15B C16 71.8(6) 2 .
C14B C15B C16 140(2) 3 .
C14B C15B C16 135(2) 2 .
C14B C15B C16 111.7(9) . .
C14B C14B C14B 60.00(3) 2 3
C14B C14B C15B 90.4(17) 2 2
C14B C14B C15B 68(2) 3 2
C14B C14B C15B 62.6(19) 2 3
C14B C14B C15B 87.6(18) 3 3
C15B C14B C15B 47.6(18) 2 3
C14B C14B N4 70.6(6) 2 .
C14B C14B N4 70.6(6) 3 .
C15B C14B N4 138(2) 2 .
C15B C14B N4 133(2) 3 .
C14B C14B C15B 52.0(11) 2 .
C14B C14B C15B 49.1(9) 3 .
C15B C14B C15B 38.6(16) 2 .
C15B C14B C15B 38.6(15) 3 .
N4 C14B C15B 110.2(8) . .
C16 C17 C17 58.5(7) . 2
C16 C17 C17 58.5(7) . 3
C17 C17 C17 59.999(16) 2 3

loop_
_geom_bond_atom_site_label_1
_geom_bond_atom_site_label_2
_geom_bond_distance
_geom_bond_site_symmetry_2
N3 C3 1.357(4) .
N3 C4 1.399(4) .
N1 C1 1.421(5) 3_665
N1 C1 1.421(5) 2_655
N1 C1 1.421(5) .
O1 C3 1.232(4) .
C4 C9 1.385(5) .
C4 C5 1.386(5) .
C3 N2 1.339(5) .
N2 C2 1.431(5) .
N4 C14B 1.5002(10) .
N4 C14B 1.5002(11) 3
N4 C14B 1.5002(10) 2
N4 C10 1.530(5) 3
N4 C10 1.530(4) 2
N4 C10 1.530(5) .
N4 C14A 1.5401(10) .
C9 C8 1.380(6) .
C5 C6 1.374(5) .
C11 C12 1.498(6) .
C11 C10 1.508(6) .
C12 C13 1.498(6) .
C6 C7 1.363(6) .
C8 C7 1.367(7) .
C2 C1 1.376(6) .
C16 C17 1.4997(11) .
C16 C17 1.4997(10) 3
C16 C17 1.4997(11) 2
C16 C15A 1.5399(11) 2
C16 C15B 1.5399(11) 3
C16 C15A 1.5399(11) 3
C16 C15B 1.5399(11) 2
C16 C15B 1.5400(10) .
C16 C15A 1.5400(11) .
C14A C15A 1.5398(11) .
C14A C15A 1.5399(11) 2
C14A C15A 1.5399(11) 3
C15A C15A 1.747(10) 2
C15A C15A 1.747(10) 3
C15B C15B 0.96(3) 3
C15B C15B 0.96(3) 2
C15B C14B 1.165(16) 3
C15B C14B 1.215(19) 2
C15B C14B 1.5399(10) .
C14B C14B 1.00(3) 2
C14B C14B 1.00(3) 3
C14B C15B 1.165(16) 2
C14B C15B 1.215(19) 3
C17 C17 1.57(3) 2
C17 C17 1.57(3) 3
